data_4111764
loop_
_publ_author_name
'Rasmus D. Poulsen'
'Anders Bentien'
'Marie Chevalier'
'Bo B. Iversen'

_publ_contact_author_address
;University of Aarhus
Department of Chemistry
Laboratory of Inorganic Chemistry
Langelandsgade 140
DK-8000 Aarhus C
Denmark
;
_publ_contact_author_email bo@chem.au.dk
_publ_contact_author_fax '+458619 6199'
_publ_contact_author_name 'Professor Bo B. Iversen'
_publ_contact_author_phone +4589423969
_publ_section_title
;
 Synthesis, Physical Properties, Multitemperature Crystal Structure, and
 20 K Synchrotron X-ray Charge Density of a Magnetic Metal Organic
 Framework Structure, Mn~3~[C~8~O~4~H~4~]~3~(C~5~H~11~ON)~2~
;
_journal_name_full 'Journal of the American Chemical Society'
_journal_page_first 9156
_journal_page_last 9166
_journal_paper_doi 10.1021/ja051233z
_journal_volume 127
_journal_year 2005
_chemical_formula_moiety 'C34 H34 Mn3 N2 O14'
_chemical_formula_sum 'C34 H34 Mn3 N2 O14'
_chemical_formula_weight 859.45
_chemical_name_common MnDEF
_space_group_IT_number 15
_symmetry_cell_setting monoclinic
_symmetry_Int_Tables_number 15
_symmetry_space_group_name_Hall '-I 2ya'
_symmetry_space_group_name_H-M 'I 1 2/a 1'
_atom_sites_solution_hydrogens geom
_atom_sites_solution_primary direct
_atom_sites_solution_secondary difmap
_audit_creation_method SHELXL-97
_cell_angle_alpha 90.00
_cell_angle_beta 94.27(3)
_cell_angle_gamma 90.00
_cell_formula_units_Z 4
_cell_length_a 19.042(4)
_cell_length_b 10.657(2)
_cell_length_c 17.324(4)
_cell_measurement_reflns_used 7933
_cell_measurement_temperature 100
_cell_measurement_theta_max 38.24
_cell_measurement_theta_min 2.15
_cell_volume 3505.8(13)
_computing_cell_refinement 'SMART (Bruker, 1998)'
_computing_data_collection 'SMART (Bruker, 1998)'
_computing_data_reduction SAINT
_computing_molecular_graphics 'SHELXL-97 (Sheldrick, 1997)'
_computing_publication_material SHELXL97
_computing_structure_refinement 'SHELXL-97 (Sheldrick, 1997)'
_computing_structure_solution 'SHELXS-97 (Sheldrick, 1990)'
_diffrn_ambient_temperature 100
_diffrn_measured_fraction_theta_full 0.794
_diffrn_measured_fraction_theta_max 0.794
_diffrn_measurement_device_type 'Bruker SMART 1K CCD area-detector'
_diffrn_measurement_method '\w and \p'
_diffrn_radiation_monochromator graphite
_diffrn_radiation_probe x-ray
_diffrn_radiation_type MoK\a
_diffrn_radiation_wavelength 0.71073
_diffrn_reflns_av_R_equivalents 0.0000
_diffrn_reflns_av_sigmaI/netI 0.0391
_diffrn_reflns_limit_h_max 31
_diffrn_reflns_limit_h_min -33
_diffrn_reflns_limit_k_max 18
_diffrn_reflns_limit_k_min 0
_diffrn_reflns_limit_l_max 30
_diffrn_reflns_limit_l_min 0
_diffrn_reflns_number 8132
_diffrn_reflns_theta_full 39.07
_diffrn_reflns_theta_max 39.07
_diffrn_reflns_theta_min 2.25
_diffrn_source 'sealed X-ray tube'
_diffrn_source_type 'SMART 1k'
_exptl_absorpt_coefficient_mu 1.137
_exptl_absorpt_correction_T_max 1.000000
_exptl_absorpt_correction_T_min 0.874897
_exptl_absorpt_correction_type multi-scan
_exptl_absorpt_process_details '(SADABS; Sheldrick, 1997)'
_exptl_crystal_colour 'clear light colourless'
_exptl_crystal_density_diffrn 1.628
_exptl_crystal_description trapezshaped
_exptl_crystal_F_000 1756
_exptl_crystal_size_max 0.500
_exptl_crystal_size_mid 0.300
_exptl_crystal_size_min 0.175
_exptl_crystal_size_rad 0.184
_refine_diff_density_max 1.700
_refine_diff_density_min -2.482
_refine_diff_density_rms 0.246
_refine_ls_extinction_method none
_refine_ls_goodness_of_fit_ref 1.203
_refine_ls_hydrogen_treatment constr
_refine_ls_matrix_type full
_refine_ls_number_parameters 250
_refine_ls_number_reflns 8132
_refine_ls_number_restraints 1
_refine_ls_restrained_S_all 1.203
_refine_ls_R_factor_all 0.1016
_refine_ls_R_factor_gt 0.0517
_refine_ls_shift/su_max 0.003
_refine_ls_shift/su_mean 0.000
_refine_ls_structure_factor_coef Fsqd
_refine_ls_weighting_details 'calc w=1/[\s^2^(Fo^2^)+(0.0706P)^2^+24.9828P] where P=(Fo^2^+2Fc^2^)/3'
_refine_ls_weighting_scheme calc
_refine_ls_wR_factor_gt 0.1260
_refine_ls_wR_factor_ref 0.2060
_reflns_number_gt 5743
_reflns_number_total 8132
_reflns_threshold_expression >2sigma(I)
_cod_data_source_file ja051233zsi20050224_053230.cif
_cod_data_source_block final100k
_cod_original_cell_volume 3505.9(12)
_cod_original_sg_symbol_H-M 'I 2/a'
_cod_database_code 4111764

loop_
_symmetry_equiv_pos_as_xyz
'x, y, z'
'-x+1/2, y, -z'
'x+1/2, y+1/2, z+1/2'
'-x+1, y+1/2, -z+1/2'
'-x, -y, -z'
'x-1/2, -y, z'
'-x+1/2, -y+1/2, -z+1/2'
'x, -y+1/2, z+1/2'

loop_
_atom_site_label
_atom_site_type_symbol
_atom_site_fract_x
_atom_site_fract_y
_atom_site_fract_z
_atom_site_U_iso_or_equiv
_atom_site_adp_type
_atom_site_occupancy
_atom_site_symmetry_multiplicity
_atom_site_calc_flag
_atom_site_refinement_flags
_atom_site_disorder_assembly
_atom_site_disorder_group
Mn1 Mn 0.2500 0.53086(6) 0.5000 0.01283(12) Uani 1 2 d S . .
Mn2 Mn 0.42577(2) 0.43047(4) 0.53498(2) 0.01397(10) Uani 1 1 d . . .
O1 O 0.46128(11) 0.5571(2) 0.43751(12) 0.0179(4) Uani 1 1 d . . .
O2 O 0.34835(11) 0.5187(2) 0.43480(12) 0.0173(4) Uani 1 1 d . A .
O8 O 0.29717(12) 0.6600(2) 0.58103(12) 0.0197(4) Uani 1 1 d . A .
O9 O 0.40804(12) 0.5903(3) 0.60012(14) 0.0243(5) Uani 1 1 d . A .
O11 O 0.30077(12) 0.3784(2) 0.56546(12) 0.0197(4) Uani 1 1 d . A .
O12 O 0.39691(13) 0.3119(3) 0.63098(15) 0.0303(6) Uani 1 1 d . A .
C1 C 0.40014(14) 0.5675(3) 0.40434(14) 0.0136(4) Uani 1 1 d . . .
C2 C 0.38947(15) 0.6347(3) 0.32879(16) 0.0170(5) Uani 1 1 d . A .
C3 C 0.44292(16) 0.7099(3) 0.30343(17) 0.0206(6) Uani 1 1 d . . .
H3 H 0.4860 0.7152 0.3323 0.025 Uiso 1 1 calc R A .
C4 C 0.43186(17) 0.7228(3) 0.73493(18) 0.0220(6) Uani 1 1 d . . .
H4 H 0.4669 0.6696 0.7194 0.026 Uiso 1 1 calc R . .
C5 C 0.36918(16) 0.7343(3) 0.68968(16) 0.0173(5) Uani 1 1 d . A .
C6 C 0.31685(17) 0.8125(3) 0.71361(18) 0.0226(6) Uani 1 1 d . . .
H6 H 0.2751 0.8221 0.6828 0.027 Uiso 1 1 calc R . .
C7 C 0.32652(17) 0.6232(3) 0.28364(18) 0.0233(6) Uani 1 1 d . . .
H7 H 0.2908 0.5725 0.3001 0.028 Uiso 1 1 calc R A .
C8 C 0.35682(16) 0.6563(3) 0.61737(16) 0.0181(5) Uani 1 1 d . . .
C11 C 0.33148(16) 0.3277(3) 0.62464(17) 0.0194(5) Uani 1 1 d . . .
C12 C 0.28903(15) 0.2861(3) 0.68912(16) 0.0175(5) Uani 1 1 d . A .
C13 C 0.21722(17) 0.3089(4) 0.68572(18) 0.0236(6) Uani 1 1 d . . .
H13 H 0.1951 0.3481 0.6425 0.028 Uiso 1 1 calc R A .
C14 C 0.32196(16) 0.2267(4) 0.75331(19) 0.0247(7) Uani 1 1 d . . .
H14 H 0.3701 0.2107 0.7555 0.030 Uiso 1 1 calc R A .
O21 O 0.4311(2) 0.2688(3) 0.46158(18) 0.0238(6) Uani 0.908(4) 1 d P A 1
N21 N 0.3909(3) 0.0879(4) 0.4062(3) 0.0463(10) Uani 1 1 d . A 1
C21 C 0.3865(2) 0.1838(4) 0.4539(2) 0.0306(8) Uani 0.908(4) 1 d P A 1
H21 H 0.3478 0.1878 0.4835 0.037 Uiso 1 1 calc R A 1
C22 C 0.4496(3) 0.0801(5) 0.3552(3) 0.0492(12) Uani 1 1 d . A 1
H22A H 0.4640 0.1647 0.3430 0.059 Uiso 1 1 calc R A 1
H22B H 0.4324 0.0403 0.3071 0.059 Uiso 1 1 calc R A 1
C23 C 0.5123(4) 0.0101(6) 0.3879(4) 0.0624(16) Uani 1 1 d . A 1
H23A H 0.5339 0.0551 0.4314 0.094 Uiso 1 1 calc R A 1
H23B H 0.5454 0.0013 0.3490 0.094 Uiso 1 1 calc R A 1
H23C H 0.4982 -0.0715 0.4043 0.094 Uiso 1 1 calc R A 1
C24 C 0.3334(4) -0.0053(6) 0.3990(4) 0.0647(18) Uani 1 1 d . A 1
H24A H 0.2892 0.0372 0.4058 0.078 Uiso 1 1 calc R A 1
H24B H 0.3307 -0.0396 0.3470 0.078 Uiso 1 1 calc R A 1
C25 C 0.3412(4) -0.1097(5) 0.4547(3) 0.0581(15) Uani 1 1 d . A 1
H25A H 0.3858 -0.1500 0.4503 0.087 Uiso 1 1 calc R A 1
H25B H 0.3039 -0.1693 0.4437 0.087 Uiso 1 1 calc R A 1
H25C H 0.3388 -0.0778 0.5062 0.087 Uiso 1 1 calc R A 1
C31 C 0.453(2) 0.213(4) 0.421(2) 0.0306(8) Uani 0.092(4) 1 d P A 3
O31 O 0.431(2) 0.251(4) 0.483(2) 0.0238(6) Uani 0.092(4) 1 d P A 3

loop_
_atom_site_aniso_label
_atom_site_aniso_U_11
_atom_site_aniso_U_22
_atom_site_aniso_U_33
_atom_site_aniso_U_23
_atom_site_aniso_U_13
_atom_site_aniso_U_12
Mn1 0.0116(2) 0.0176(3) 0.0093(2) 0.000 0.00108(18) 0.000
Mn2 0.01255(18) 0.01792(19) 0.01175(16) 0.00214(14) 0.00281(13) -0.00026(14)
O1 0.0139(9) 0.0245(10) 0.0155(8) 0.0057(8) 0.0029(7) 0.0007(7)
O2 0.0157(9) 0.0231(10) 0.0135(8) 0.0028(7) 0.0042(7) -0.0012(7)
O8 0.0187(10) 0.0246(11) 0.0154(8) -0.0066(8) -0.0018(7) -0.0001(8)
O9 0.0142(9) 0.0349(13) 0.0235(10) -0.0146(10) 0.0002(8) 0.0013(9)
O11 0.0192(9) 0.0253(11) 0.0148(8) 0.0063(8) 0.0025(7) 0.0001(8)
O12 0.0184(10) 0.0459(16) 0.0276(12) 0.0189(11) 0.0075(9) 0.0023(10)
C1 0.0155(11) 0.0173(11) 0.0079(8) 0.0013(8) 0.0000(8) 0.0008(9)
C2 0.0179(12) 0.0202(12) 0.0130(10) 0.0052(9) 0.0031(9) 0.0010(10)
C3 0.0159(12) 0.0281(15) 0.0170(11) 0.0087(11) -0.0035(10) -0.0028(11)
C4 0.0192(13) 0.0273(15) 0.0193(12) -0.0089(11) 0.0010(10) 0.0032(11)
C5 0.0183(12) 0.0191(12) 0.0146(10) -0.0055(9) 0.0019(9) -0.0029(10)
C6 0.0189(13) 0.0308(16) 0.0174(11) -0.0085(11) -0.0029(10) 0.0028(12)
C7 0.0208(13) 0.0307(16) 0.0182(12) 0.0097(11) 0.0001(11) -0.0066(12)
C8 0.0192(12) 0.0215(13) 0.0140(10) -0.0052(9) 0.0031(9) -0.0012(10)
C11 0.0187(12) 0.0220(13) 0.0181(11) 0.0065(10) 0.0060(10) 0.0003(10)
C12 0.0160(11) 0.0209(12) 0.0161(11) 0.0056(10) 0.0051(9) 0.0005(10)
C13 0.0171(12) 0.0353(17) 0.0186(12) 0.0130(12) 0.0028(10) 0.0017(12)
C14 0.0129(12) 0.0381(18) 0.0237(13) 0.0143(13) 0.0042(10) 0.0027(11)
O21 0.0279(12) 0.0159(13) 0.0281(16) -0.0034(11) 0.0060(14) -0.0047(10)
N21 0.065(3) 0.0312(18) 0.042(2) -0.0085(16) 0.0040(19) -0.0192(18)
C21 0.036(2) 0.0286(18) 0.0280(17) -0.0014(15) 0.0066(15) -0.0105(16)
C22 0.072(4) 0.035(2) 0.041(2) -0.0102(19) 0.009(2) -0.002(2)
C23 0.069(4) 0.052(3) 0.064(4) 0.006(3) -0.011(3) -0.013(3)
C24 0.087(5) 0.052(3) 0.052(3) 0.001(3) -0.014(3) -0.043(3)
C25 0.083(4) 0.039(3) 0.053(3) -0.003(2) 0.011(3) -0.020(3)
C31 0.036(2) 0.0286(18) 0.0280(17) -0.0014(15) 0.0066(15) -0.0105(16)
O31 0.0279(12) 0.0159(13) 0.0281(16) -0.0034(11) 0.0060(14) -0.0047(10)

loop_
_atom_type_symbol
_atom_type_description
_atom_type_scat_dispersion_real
_atom_type_scat_dispersion_imag
_atom_type_scat_source
C C 0.0033 0.0016 'International Tables Vol C Tables 4.2.6.8 and 6.1.1.4'
H H 0.0000 0.0000 'International Tables Vol C Tables 4.2.6.8 and 6.1.1.4'
N N 0.0061 0.0033 'International Tables Vol C Tables 4.2.6.8 and 6.1.1.4'
O O 0.0106 0.0060 'International Tables Vol C Tables 4.2.6.8 and 6.1.1.4'
Mn Mn 0.3368 0.7283 'International Tables Vol C Tables 4.2.6.8 and 6.1.1.4'

loop_
_geom_angle_atom_site_label_1
_geom_angle_atom_site_label_2
_geom_angle_atom_site_label_3
_geom_angle
_geom_angle_site_symmetry_1
_geom_angle_site_symmetry_3
O8 Mn1 O8 98.92(14) . 2_556
O8 Mn1 O11 170.00(9) . 2_556
O8 Mn1 O11 89.42(9) 2_556 2_556
O8 Mn1 O11 89.42(9) . .
O8 Mn1 O11 170.00(9) 2_556 .
O11 Mn1 O11 82.87(13) 2_556 .
O8 Mn1 O2 91.85(8) . 2_556
O8 Mn1 O2 92.42(8) 2_556 2_556
O11 Mn1 O2 82.22(8) 2_556 2_556
O11 Mn1 O2 92.83(8) . 2_556
O8 Mn1 O2 92.42(9) . .
O8 Mn1 O2 91.85(8) 2_556 .
O11 Mn1 O2 92.83(8) 2_556 .
O11 Mn1 O2 82.22(8) . .
O2 Mn1 O2 173.42(12) 2_556 .
O9 Mn2 O31 169.2(10) . .
O9 Mn2 O21 172.94(12) . .
O31 Mn2 O21 11.1(9) . .
O9 Mn2 O1 91.66(9) . 5_666
O31 Mn2 O1 94.0(13) . 5_666
O21 Mn2 O1 95.13(12) . 5_666
O9 Mn2 O12 90.02(11) . .
O31 Mn2 O12 80.0(9) . .
O21 Mn2 O12 90.71(12) . .
O1 Mn2 O12 99.73(9) 5_666 .
O9 Mn2 O1 89.22(10) . .
O31 Mn2 O1 100.9(9) . .
O21 Mn2 O1 90.37(10) . .
O1 Mn2 O1 77.58(9) 5_666 .
O12 Mn2 O1 177.18(9) . .
O9 Mn2 O2 87.45(9) . .
O31 Mn2 O2 95.3(12) . .
O21 Mn2 O2 86.51(11) . .
O1 Mn2 O2 133.14(8) 5_666 .
O12 Mn2 O2 127.11(9) . .
O1 Mn2 O2 55.57(7) . .
C1 O1 Mn2 163.26(19) . 5_666
C1 O1 Mn2 94.26(16) . .
Mn2 O1 Mn2 102.42(9) 5_666 .
C1 O2 Mn1 152.3(2) . .
C1 O2 Mn2 90.39(17) . .
Mn1 O2 Mn2 98.58(8) . .
C8 O8 Mn1 129.3(2) . .
C8 O9 Mn2 138.2(2) . .
C11 O11 Mn1 155.1(2) . .
C11 O12 Mn2 99.20(19) . .
O1 C1 O2 119.6(2) . .
O1 C1 C2 120.1(2) . .
O2 C1 C2 120.3(3) . .
C7 C2 C3 119.6(3) . .
C7 C2 C1 120.5(3) . .
C3 C2 C1 119.9(3) . .
C4 C3 C2 119.9(3) 8_564 .
C4 C3 H3 120.0 8_564 .
C2 C3 H3 120.0 . .
C5 C4 C3 120.5(3) . 8_565
C5 C4 H4 119.7 . .
C3 C4 H4 119.7 8_565 .
C4 C5 C6 119.5(3) . .
C4 C5 C8 119.8(3) . .
C6 C5 C8 120.6(3) . .
C5 C6 C7 120.3(3) . 8_565
C5 C6 H6 119.8 . .
C7 C6 H6 119.8 8_565 .
C2 C7 C6 120.0(3) . 8_564
C2 C7 H7 120.0 . .
C6 C7 H7 120.0 8_564 .
O9 C8 O8 125.9(3) . .
O9 C8 C5 115.5(3) . .
O8 C8 C5 118.5(3) . .
O12 C11 O11 121.7(3) . .
O12 C11 C12 118.9(3) . .
O11 C11 C12 119.4(3) . .
C13 C12 C14 120.0(3) . .
C13 C12 C11 120.2(3) . .
C14 C12 C11 119.8(3) . .
C12 C13 C14 120.2(3) . 7_556
C12 C13 H13 119.9 . .
C14 C13 H13 119.9 7_556 .
C12 C14 C13 119.8(3) . 7_556
C12 C14 H14 120.1 . .
C13 C14 H14 120.1 7_556 .
C21 O21 Mn2 126.0(3) . .
C21 N21 C22 120.2(4) . .
C21 N21 C24 119.5(5) . .
C22 N21 C24 120.1(5) . .
O21 C21 N21 123.9(4) . .
O21 C21 H21 118.0 . .
N21 C21 H21 118.0 . .
N21 C22 C23 115.1(5) . .
N21 C22 H22A 108.5 . .
C23 C22 H22A 108.5 . .
N21 C22 H22B 108.5 . .
C23 C22 H22B 108.5 . .
H22A C22 H22B 107.5 . .
C25 C24 N21 114.6(5) . .
C25 C24 H24A 108.6 . .
N21 C24 H24A 108.6 . .
C25 C24 H24B 108.6 . .
N21 C24 H24B 108.6 . .
H24A C24 H24B 107.6 . .
C31 O31 Mn2 134(3) . .

loop_
_geom_bond_atom_site_label_1
_geom_bond_atom_site_label_2
_geom_bond_distance
_geom_bond_site_symmetry_2
Mn1 O8 2.118(2) .
Mn1 O8 2.118(2) 2_556
Mn1 O11 2.167(2) 2_556
Mn1 O11 2.167(2) .
Mn1 O2 2.262(2) 2_556
Mn1 O2 2.262(2) .
Mn2 O9 2.084(2) .
Mn2 O31 2.12(4) .
Mn2 O21 2.148(3) .
Mn2 O1 2.172(2) 5_666
Mn2 O12 2.191(2) .
Mn2 O1 2.302(2) .
Mn2 O2 2.385(2) .
O1 C1 1.264(3) .
O1 Mn2 2.172(2) 5_666
O2 C1 1.265(3) .
O8 C8 1.258(4) .
O9 C8 1.256(4) .
O11 C11 1.263(4) .
O12 C11 1.254(4) .
C1 C2 1.492(4) .
C2 C7 1.387(4) .
C2 C3 1.392(4) .
C3 C4 1.389(4) 8_564
C3 H3 0.9300 .
C4 C5 1.384(4) .
C4 C3 1.389(4) 8_565
C4 H4 0.9300 .
C5 C6 1.386(4) .
C5 C8 1.507(4) .
C6 C7 1.394(4) 8_565
C6 H6 0.9300 .
C7 C6 1.394(4) 8_564
C7 H7 0.9300 .
C11 C12 1.494(4) .
C12 C13 1.386(4) .
C12 C14 1.388(4) .
C13 C14 1.390(4) 7_556
C13 H13 0.9300 .
C14 C13 1.390(4) 7_556
C14 H14 0.9300 .
O21 C21 1.242(5) .
N21 C21 1.321(6) .
N21 C22 1.477(7) .
N21 C24 1.477(6) .
C21 H21 0.9300 .
C22 C23 1.485(9) .
C22 H22A 0.9700 .
C22 H22B 0.9700 .
C23 H23A 0.9600 .
C23 H23B 0.9600 .
C23 H23C 0.9600 .
C24 C25 1.472(8) .
C24 H24A 0.9700 .
C24 H24B 0.9700 .
C25 H25A 0.9600 .
C25 H25B 0.9600 .
C25 H25C 0.9600 .
C31 O31 1.24(6) .
